data_4110361
loop_
_publ_author_name
'Douglas B. Grotjahn'
'Yi Gong'
'Lev Zakharov'
'James A. Golen'
'Arnold L. Rheingold'

_publ_section_title
;
 Changes in Coordination of Sterically Demanding Hybrid
 Imidazolylphosphine Ligands on Pd(0) and Pd(II)
;
_journal_name_full 'Journal of the American Chemical Society'
_journal_page_first 438
_journal_page_last 453
_journal_paper_doi 10.1021/ja054779u
_journal_volume 128
_journal_year 2006
_chemical_formula_sum 'C26 H49 F3 N4 O3 P2 Pd S'
_chemical_formula_weight 723.09
_chemical_name_systematic
; 
 ? 
;
_space_group_IT_number 2
_symmetry_cell_setting triclinic
_symmetry_space_group_name_Hall '-P 1'
_symmetry_space_group_name_H-M 'P -1'
_atom_sites_solution_hydrogens geom
_atom_sites_solution_primary direct
_atom_sites_solution_secondary difmap
_audit_creation_method SHELXL-97
_cell_angle_alpha 103.0040(10)
_cell_angle_beta 101.7090(10)
_cell_angle_gamma 94.4640(10)
_cell_formula_units_Z 2
_cell_length_a 8.5573(5)
_cell_length_b 13.3881(7)
_cell_length_c 15.2267(8)
_cell_measurement_reflns_used 8052
_cell_measurement_temperature 150(2)
_cell_measurement_theta_max 28.16
_cell_measurement_theta_min 2.45
_cell_volume 1650.35(16)
_computing_cell_refinement 'Bruker SMART'
_computing_data_collection 'Bruker SMART'
_computing_data_reduction 'Bruker SAINT'
_computing_molecular_graphics 'Bruker SHELXTL'
_computing_publication_material 'Bruker SHELXTL'
_computing_structure_refinement 'SHELXL-97 (Sheldrick, 1997)'
_computing_structure_solution 'SHELXS-97 (Sheldrick, 1990)'
_diffrn_ambient_temperature 150(2)
_diffrn_measured_fraction_theta_full 0.882
_diffrn_measured_fraction_theta_max 0.882
_diffrn_measurement_device_type 'CCD area detector'
_diffrn_measurement_method 'phi and omega scans'
_diffrn_radiation_monochromator graphite
_diffrn_radiation_source 'fine-focus sealed tube'
_diffrn_radiation_type MoK\a
_diffrn_radiation_wavelength 0.71073
_diffrn_reflns_av_R_equivalents 0.0132
_diffrn_reflns_av_sigmaI/netI 0.0285
_diffrn_reflns_limit_h_max 10
_diffrn_reflns_limit_h_min -10
_diffrn_reflns_limit_k_max 9
_diffrn_reflns_limit_k_min -17
_diffrn_reflns_limit_l_max 20
_diffrn_reflns_limit_l_min -17
_diffrn_reflns_number 10245
_diffrn_reflns_theta_full 28.16
_diffrn_reflns_theta_max 28.16
_diffrn_reflns_theta_min 1.41
_exptl_absorpt_coefficient_mu 0.772
_exptl_absorpt_correction_T_max 1.000
_exptl_absorpt_correction_T_min 0.898
_exptl_absorpt_correction_type SADABS
_exptl_crystal_colour Colorless
_exptl_crystal_density_diffrn 1.455
_exptl_crystal_density_meas 0
_exptl_crystal_description Block
_exptl_crystal_F_000 752
_exptl_crystal_size_max 0.20
_exptl_crystal_size_mid 0.15
_exptl_crystal_size_min 0.10
_refine_diff_density_max 0.813
_refine_diff_density_min -0.328
_refine_diff_density_rms 0.071
_refine_ls_extinction_method none
_refine_ls_goodness_of_fit_ref 1.055
_refine_ls_hydrogen_treatment mixed
_refine_ls_matrix_type full
_refine_ls_number_parameters 557
_refine_ls_number_reflns 7142
_refine_ls_number_restraints 0
_refine_ls_restrained_S_all 1.055
_refine_ls_R_factor_all 0.0289
_refine_ls_R_factor_gt 0.0262
_refine_ls_shift/su_max 0.001
_refine_ls_shift/su_mean 0.000
_refine_ls_structure_factor_coef Fsqd
_refine_ls_weighting_details 'calc w=1/[\s^2^(Fo^2^)+(0.0351P)^2^+0.8094P] where P=(Fo^2^+2Fc^2^)/3'
_refine_ls_weighting_scheme calc
_refine_ls_wR_factor_gt 0.0650
_refine_ls_wR_factor_ref 0.0682
_reflns_number_gt 6606
_reflns_number_total 7142
_reflns_threshold_expression >2sigma(I)
_cod_data_source_file ja054779usi20050716_085128.cif
_cod_data_source_block grot75
_cod_database_code 4110361

loop_
_symmetry_equiv_pos_as_xyz
'x, y, z'
'-x, -y, -z'

loop_
_atom_site_label
_atom_site_type_symbol
_atom_site_fract_x
_atom_site_fract_y
_atom_site_fract_z
_atom_site_U_iso_or_equiv
_atom_site_adp_type
_atom_site_occupancy
_atom_site_symmetry_multiplicity
_atom_site_calc_flag
Pd1 Pd 0.846102(15) 0.693259(10) 0.664837(9) 0.01656(5) Uani 1 1 d
P1 P 0.95388(6) 0.61283(4) 0.78158(3) 0.01844(10) Uani 1 1 d
P2 P 0.72108(5) 0.79660(3) 0.57437(3) 0.01668(10) Uani 1 1 d
N1 N 0.8506(2) 0.78946(12) 0.80112(11) 0.0235(3) Uani 1 1 d
N2 N 0.9388(2) 0.78157(14) 0.94574(12) 0.0284(4) Uani 1 1 d
N3 N 0.6807(2) 1.00010(13) 0.64964(12) 0.0280(4) Uani 1 1 d
N4 N 0.9355(2) 0.97207(13) 0.68886(12) 0.0246(3) Uani 1 1 d
C1 C 0.8572(3) 0.57728(16) 0.55330(15) 0.0265(4) Uani 1 1 d
C2 C 0.9172(2) 0.73108(15) 0.85560(13) 0.0220(4) Uani 1 1 d
C3 C 0.8275(3) 0.87922(17) 0.85844(16) 0.0325(5) Uani 1 1 d
C4 C 0.8812(3) 0.87422(18) 0.94704(16) 0.0363(5) Uani 1 1 d
C5 C 1.0108(3) 0.7475(2) 1.02803(16) 0.0398(6) Uani 1 1 d
C6 C 0.8213(2) 0.50346(15) 0.79617(14) 0.0243(4) Uani 1 1 d
C7 C 0.8512(3) 0.40142(18) 0.7364(2) 0.0380(5) Uani 1 1 d
C8 C 0.8394(3) 0.4966(2) 0.89628(17) 0.0388(6) Uani 1 1 d
C9 C 0.6480(3) 0.52261(19) 0.76066(18) 0.0312(5) Uani 1 1 d
C10 C 1.1743(2) 0.60183(17) 0.80713(14) 0.0260(4) Uani 1 1 d
C11 C 1.2079(3) 0.5444(2) 0.71511(18) 0.0386(6) Uani 1 1 d
C12 C 1.2622(3) 0.71206(19) 0.83502(17) 0.0324(5) Uani 1 1 d
C13 C 1.2339(3) 0.5459(2) 0.88259(19) 0.0395(6) Uani 1 1 d
C14 C 0.7815(2) 0.93036(14) 0.64115(13) 0.0208(4) Uani 1 1 d
C15 C 0.7727(3) 1.08937(16) 0.70500(16) 0.0333(5) Uani 1 1 d
C16 C 0.9284(3) 1.07364(17) 0.72888(16) 0.0323(5) Uani 1 1 d
C17 C 1.0820(3) 0.92308(18) 0.70261(17) 0.0314(5) Uani 1 1 d
C18 C 0.4988(2) 0.77204(15) 0.56821(14) 0.0242(4) Uani 1 1 d
C19 C 0.4728(3) 0.8018(2) 0.66697(17) 0.0331(5) Uani 1 1 d
C20 C 0.3944(3) 0.83038(19) 0.50827(19) 0.0338(5) Uani 1 1 d
C21 C 0.4460(3) 0.65496(17) 0.53098(17) 0.0304(5) Uani 1 1 d
C22 C 0.7603(2) 0.80205(15) 0.45772(13) 0.0221(4) Uani 1 1 d
C23 C 0.9424(3) 0.8004(2) 0.46528(17) 0.0316(5) Uani 1 1 d
C24 C 0.6681(3) 0.70928(18) 0.38076(15) 0.0305(4) Uani 1 1 d
C25 C 0.7181(3) 0.90213(17) 0.43096(16) 0.0297(4) Uani 1 1 d
S1 S 0.58631(8) 0.75180(6) 0.10824(5) 0.05356(19) Uani 1 1 d
O1 O 0.4535(3) 0.7062(2) 0.1363(2) 0.0873(8) Uani 1 1 d
O2 O 0.7394(2) 0.7681(2) 0.17380(14) 0.0651(6) Uani 1 1 d
O3 O 0.5968(3) 0.71266(17) 0.01386(14) 0.0631(6) Uani 1 1 d
F1 F 0.3976(3) 0.88449(18) 0.05668(16) 0.0858(7) Uani 1 1 d
F2 F 0.5332(3) 0.93291(18) 0.19700(14) 0.0858(7) Uani 1 1 d
F3 F 0.6509(2) 0.93921(15) 0.08800(14) 0.0749(6) Uani 1 1 d
C26 C 0.5396(3) 0.8824(3) 0.1124(2) 0.0586(8) Uani 1 1 d
H1A H 0.879(3) 0.521(2) 0.5727(19) 0.043(7) Uiso 1 1 d
H1B H 0.768(4) 0.565(2) 0.507(2) 0.055(9) Uiso 1 1 d
H1C H 0.935(4) 0.596(2) 0.529(2) 0.058(9) Uiso 1 1 d
H3 H 0.781(3) 0.9271(18) 0.8367(16) 0.024(6) Uiso 1 1 d
H4 H 0.883(3) 0.921(2) 1.001(2) 0.047(8) Uiso 1 1 d
H5A H 1.083(4) 0.798(2) 1.067(2) 0.048(8) Uiso 1 1 d
H5B H 0.930(4) 0.728(2) 1.056(2) 0.058(9) Uiso 1 1 d
H5C H 1.064(4) 0.685(3) 1.007(2) 0.071(10) Uiso 1 1 d
H7A H 0.852(3) 0.403(2) 0.6768(19) 0.037(7) Uiso 1 1 d
H7B H 0.955(3) 0.383(2) 0.7624(19) 0.040(7) Uiso 1 1 d
H7C H 0.774(4) 0.349(2) 0.742(2) 0.051(8) Uiso 1 1 d
H8A H 0.945(3) 0.486(2) 0.9213(18) 0.039(7) Uiso 1 1 d
H8B H 0.767(3) 0.439(2) 0.9014(19) 0.048(8) Uiso 1 1 d
H8C H 0.813(3) 0.556(2) 0.932(2) 0.045(8) Uiso 1 1 d
H9A H 0.626(3) 0.583(2) 0.7953(19) 0.038(7) Uiso 1 1 d
H9B H 0.630(3) 0.5241(19) 0.6977(19) 0.035(7) Uiso 1 1 d
H9C H 0.580(3) 0.471(2) 0.7689(17) 0.035(7) Uiso 1 1 d
H11A H 1.318(4) 0.539(2) 0.7244(19) 0.045(7) Uiso 1 1 d
H11B H 1.183(3) 0.582(2) 0.669(2) 0.043(8) Uiso 1 1 d
H11C H 1.154(3) 0.479(2) 0.697(2) 0.045(8) Uiso 1 1 d
H12A H 1.230(3) 0.7512(19) 0.7960(18) 0.032(7) Uiso 1 1 d
H12B H 1.371(3) 0.7099(18) 0.8397(16) 0.031(6) Uiso 1 1 d
H12C H 1.249(3) 0.747(2) 0.8960(19) 0.040(7) Uiso 1 1 d
H13A H 1.350(4) 0.546(2) 0.8921(19) 0.047(8) Uiso 1 1 d
H13B H 1.217(3) 0.5784(19) 0.9424(18) 0.034(7) Uiso 1 1 d
H13C H 1.183(4) 0.471(2) 0.867(2) 0.051(8) Uiso 1 1 d
H15 H 0.727(3) 1.150(2) 0.7241(17) 0.033(6) Uiso 1 1 d
H16 H 1.010(3) 1.111(2) 0.7613(18) 0.038(7) Uiso 1 1 d
H17A H 1.055(3) 0.852(2) 0.6769(18) 0.037(7) Uiso 1 1 d
H17B H 1.128(3) 0.933(2) 0.770(2) 0.047(8) Uiso 1 1 d
H17C H 1.158(3) 0.953(2) 0.6808(19) 0.043(7) Uiso 1 1 d
H19A H 0.498(3) 0.872(2) 0.6928(17) 0.033(6) Uiso 1 1 d
H19B H 0.538(3) 0.770(2) 0.7067(18) 0.035(7) Uiso 1 1 d
H19C H 0.359(3) 0.780(2) 0.6670(18) 0.044(7) Uiso 1 1 d
H20A H 0.427(3) 0.904(2) 0.5299(19) 0.042(7) Uiso 1 1 d
H20B H 0.397(3) 0.808(2) 0.4462(19) 0.035(7) Uiso 1 1 d
H20C H 0.289(3) 0.815(2) 0.5148(19) 0.044(7) Uiso 1 1 d
H21A H 0.459(3) 0.6297(19) 0.4671(18) 0.035(7) Uiso 1 1 d
H21B H 0.502(3) 0.618(2) 0.5702(18) 0.033(6) Uiso 1 1 d
H21C H 0.335(3) 0.643(2) 0.5316(18) 0.040(7) Uiso 1 1 d
H23A H 1.001(3) 0.8608(19) 0.5071(17) 0.026(6) Uiso 1 1 d
H23B H 0.980(3) 0.7407(19) 0.4852(17) 0.030(6) Uiso 1 1 d
H23C H 0.967(3) 0.801(2) 0.407(2) 0.048(8) Uiso 1 1 d
H24A H 0.686(3) 0.646(2) 0.3940(17) 0.030(6) Uiso 1 1 d
H24B H 0.556(3) 0.713(2) 0.3688(18) 0.038(7) Uiso 1 1 d
H24C H 0.702(3) 0.709(2) 0.3230(19) 0.042(7) Uiso 1 1 d
H25A H 0.744(3) 0.902(2) 0.369(2) 0.046(8) Uiso 1 1 d
H25B H 0.609(4) 0.910(2) 0.425(2) 0.052(8) Uiso 1 1 d
H25C H 0.779(3) 0.961(2) 0.4742(18) 0.033(6) Uiso 1 1 d

loop_
_atom_site_aniso_label
_atom_site_aniso_U_11
_atom_site_aniso_U_22
_atom_site_aniso_U_33
_atom_site_aniso_U_23
_atom_site_aniso_U_13
_atom_site_aniso_U_12
Pd1 0.01609(8) 0.01603(8) 0.01688(8) 0.00298(5) 0.00337(5) 0.00227(5)
P1 0.0162(2) 0.0206(2) 0.0177(2) 0.00491(18) 0.00221(17) 0.00145(17)
P2 0.0139(2) 0.0159(2) 0.0199(2) 0.00413(17) 0.00356(17) 0.00122(16)
N1 0.0262(8) 0.0210(8) 0.0228(8) 0.0022(6) 0.0083(7) 0.0022(6)
N2 0.0311(9) 0.0321(9) 0.0192(8) 0.0005(7) 0.0083(7) -0.0032(7)
N3 0.0321(9) 0.0199(8) 0.0321(9) 0.0053(7) 0.0078(7) 0.0058(7)
N4 0.0243(8) 0.0208(8) 0.0265(8) 0.0050(7) 0.0040(7) -0.0030(6)
C1 0.0355(12) 0.0208(10) 0.0222(10) 0.0032(8) 0.0050(9) 0.0077(9)
C2 0.0201(9) 0.0246(10) 0.0193(9) 0.0021(7) 0.0055(7) -0.0016(7)
C3 0.0426(13) 0.0222(10) 0.0336(11) 0.0023(9) 0.0153(10) 0.0050(9)
C4 0.0455(13) 0.0310(12) 0.0298(11) -0.0037(9) 0.0179(10) -0.0030(10)
C5 0.0425(14) 0.0524(16) 0.0195(10) 0.0057(10) 0.0032(10) -0.0038(12)
C6 0.0208(9) 0.0245(10) 0.0258(10) 0.0094(8) -0.0004(7) -0.0026(7)
C7 0.0372(13) 0.0245(11) 0.0476(15) 0.0083(10) 0.0014(11) 0.0004(10)
C8 0.0356(13) 0.0478(15) 0.0329(12) 0.0220(11) 0.0002(10) -0.0108(11)
C9 0.0194(10) 0.0332(12) 0.0399(13) 0.0141(10) 0.0011(9) -0.0038(9)
C10 0.0156(9) 0.0354(11) 0.0270(10) 0.0096(8) 0.0024(7) 0.0041(8)
C11 0.0244(12) 0.0503(16) 0.0399(13) 0.0037(12) 0.0092(10) 0.0143(11)
C12 0.0199(10) 0.0424(13) 0.0342(12) 0.0112(10) 0.0051(9) -0.0031(9)
C13 0.0238(11) 0.0530(16) 0.0443(14) 0.0259(12) -0.0025(10) 0.0058(10)
C14 0.0222(9) 0.0165(9) 0.0229(9) 0.0037(7) 0.0051(7) 0.0001(7)
C15 0.0467(13) 0.0181(10) 0.0340(12) 0.0031(8) 0.0105(10) 0.0039(9)
C16 0.0407(13) 0.0213(10) 0.0289(11) 0.0014(8) 0.0040(9) -0.0077(9)
C17 0.0206(10) 0.0301(12) 0.0396(13) 0.0095(10) 0.0000(9) -0.0055(8)
C18 0.0138(8) 0.0256(10) 0.0336(11) 0.0084(8) 0.0054(7) 0.0020(7)
C19 0.0237(11) 0.0389(13) 0.0414(13) 0.0111(11) 0.0165(9) 0.0044(9)
C20 0.0181(10) 0.0359(13) 0.0489(14) 0.0163(11) 0.0035(9) 0.0062(9)
C21 0.0204(10) 0.0266(11) 0.0411(13) 0.0095(9) 0.0020(9) -0.0048(8)
C22 0.0220(9) 0.0239(9) 0.0218(9) 0.0079(7) 0.0055(7) 0.0034(7)
C23 0.0254(11) 0.0417(13) 0.0346(12) 0.0154(11) 0.0143(9) 0.0083(10)
C24 0.0388(13) 0.0280(11) 0.0227(10) 0.0042(8) 0.0044(9) 0.0051(9)
C25 0.0324(12) 0.0276(11) 0.0333(11) 0.0153(9) 0.0079(9) 0.0049(9)
S1 0.0384(4) 0.0702(5) 0.0411(4) 0.0082(3) 0.0020(3) -0.0242(3)
O1 0.0539(14) 0.102(2) 0.101(2) 0.0288(16) 0.0188(13) -0.0374(13)
O2 0.0451(11) 0.0973(17) 0.0436(11) 0.0194(11) -0.0021(9) -0.0216(11)
O3 0.0648(14) 0.0661(14) 0.0432(11) -0.0024(10) -0.0009(10) -0.0012(11)
F1 0.0627(13) 0.0872(15) 0.0846(15) -0.0035(12) -0.0056(11) 0.0024(11)
F2 0.0751(13) 0.1034(16) 0.0609(12) -0.0238(11) 0.0339(10) -0.0166(12)
F3 0.0761(13) 0.0700(12) 0.0805(13) 0.0080(10) 0.0423(11) -0.0128(10)
C26 0.0430(16) 0.073(2) 0.0458(16) -0.0089(14) 0.0147(13) -0.0174(14)

loop_
_atom_type_symbol
_atom_type_description
_atom_type_scat_dispersion_real
_atom_type_scat_dispersion_imag
_atom_type_scat_source
C C 0.0033 0.0016 'International Tables Vol C Tables 4.2.6.8 and 6.1.1.4'
H H 0.0000 0.0000 'International Tables Vol C Tables 4.2.6.8 and 6.1.1.4'
O O 0.0106 0.0060 'International Tables Vol C Tables 4.2.6.8 and 6.1.1.4'
F F 0.0171 0.0103 'International Tables Vol C Tables 4.2.6.8 and 6.1.1.4'
P P 0.1023 0.0942 'International Tables Vol C Tables 4.2.6.8 and 6.1.1.4'
S S 0.1246 0.1234 'International Tables Vol C Tables 4.2.6.8 and 6.1.1.4'
Pd Pd -0.9988 1.0072 'International Tables Vol C Tables 4.2.6.8 and 6.1.1.4'
N N 0.0061 0.0033 'International Tables Vol C Tables 4.2.6.8 and 6.1.1.4'

loop_
_geom_angle_atom_site_label_1
_geom_angle_atom_site_label_2
_geom_angle_atom_site_label_3
_geom_angle
C1 Pd1 N1 166.54(8)
C1 Pd1 P2 94.13(6)
N1 Pd1 P2 99.07(5)
C1 Pd1 P1 97.71(6)
N1 Pd1 P1 68.96(5)
P2 Pd1 P1 167.705(17)
C2 P1 C6 107.95(9)
C2 P1 C10 109.44(9)
C6 P1 C10 115.41(9)
C2 P1 Pd1 82.07(6)
C6 P1 Pd1 116.34(6)
C10 P1 Pd1 119.40(7)
C14 P2 C18 104.72(9)
C14 P2 C22 102.31(9)
C18 P2 C22 111.17(9)
C14 P2 Pd1 106.66(6)
C18 P2 Pd1 106.68(7)
C22 P2 Pd1 123.63(6)
C2 N1 C3 106.84(18)
C2 N1 Pd1 101.08(12)
C3 N1 Pd1 151.96(16)
C2 N2 C4 106.72(18)
C2 N2 C5 128.3(2)
C4 N2 C5 124.94(19)
C14 N3 C15 105.44(18)
C16 N4 C14 106.39(17)
C16 N4 C17 123.47(18)
C14 N4 C17 130.05(17)
Pd1 C1 H1A 108.9(18)
Pd1 C1 H1B 113.0(19)
H1A C1 H1B 112(3)
Pd1 C1 H1C 109(2)
H1A C1 H1C 108(3)
H1B C1 H1C 105(3)
N1 C2 N2 110.05(17)
N1 C2 P1 107.87(13)
N2 C2 P1 142.02(16)
C4 C3 N1 108.3(2)
C4 C3 H3 130.0(15)
N1 C3 H3 121.6(15)
C3 C4 N2 108.05(19)
C3 C4 H4 130.5(18)
N2 C4 H4 121.5(18)
N2 C5 H5A 110.0(19)
N2 C5 H5B 109(2)
H5A C5 H5B 111(3)
N2 C5 H5C 108(2)
H5A C5 H5C 111(3)
H5B C5 H5C 108(3)
C8 C6 C7 110.1(2)
C8 C6 C9 107.78(19)
C7 C6 C9 108.85(18)
C8 C6 P1 114.06(15)
C7 C6 P1 109.71(16)
C9 C6 P1 106.09(14)
C6 C7 H7A 114.4(17)
C6 C7 H7B 110.2(16)
H7A C7 H7B 106(2)
C6 C7 H7C 106.2(18)
H7A C7 H7C 114(2)
H7B C7 H7C 105(2)
C6 C8 H8A 110.5(16)
C6 C8 H8B 111.8(17)
H8A C8 H8B 107(2)
C6 C8 H8C 110.7(18)
H8A C8 H8C 110(2)
H8B C8 H8C 106(2)
C6 C9 H9A 111.2(17)
C6 C9 H9B 110.4(16)
H9A C9 H9B 110(2)
C6 C9 H9C 107.8(16)
H9A C9 H9C 106(2)
H9B C9 H9C 111(2)
C12 C10 C11 109.24(19)
C12 C10 C13 109.34(19)
C11 C10 C13 109.9(2)
C12 C10 P1 106.69(15)
C11 C10 P1 105.41(14)
C13 C10 P1 116.03(15)
C10 C11 H11A 108.1(17)
C10 C11 H11B 111.6(17)
H11A C11 H11B 107(2)
C10 C11 H11C 109.9(18)
H11A C11 H11C 108(2)
H11B C11 H11C 112(2)
C10 C12 H12A 115.0(16)
C10 C12 H12B 109.5(15)
H12A C12 H12B 107(2)
C10 C12 H12C 109.8(16)
H12A C12 H12C 108(2)
H12B C12 H12C 107(2)
C10 C13 H13A 109.9(17)
C10 C13 H13B 114.0(15)
H13A C13 H13B 105(2)
C10 C13 H13C 113.2(17)
H13A C13 H13C 107(2)
H13B C13 H13C 107(2)
N3 C14 N4 111.15(16)
N3 C14 P2 123.69(15)
N4 C14 P2 125.16(14)
C16 C15 N3 110.40(19)
C16 C15 H15 127.8(15)
N3 C15 H15 121.7(15)
C15 C16 N4 106.61(19)
C15 C16 H16 132.9(19)
N4 C16 H16 120.4(19)
N4 C17 H17A 108.1(16)
N4 C17 H17B 110.0(16)
H17A C17 H17B 108(2)
N4 C17 H17C 111.1(18)
H17A C17 H17C 114(2)
H17B C17 H17C 106(2)
C20 C18 C19 109.21(18)
C20 C18 C21 109.70(18)
C19 C18 C21 107.17(18)
C20 C18 P2 114.62(14)
C19 C18 P2 108.17(14)
C21 C18 P2 107.70(14)
C18 C19 H19A 111.6(16)
C18 C19 H19B 111.8(16)
H19A C19 H19B 106(2)
C18 C19 H19C 110.1(16)
H19A C19 H19C 109(2)
H19B C19 H19C 108(2)
C18 C20 H20A 110.9(16)
C18 C20 H20B 111.4(16)
H20A C20 H20B 110(2)
C18 C20 H20C 105.9(17)
H20A C20 H20C 109(2)
H20B C20 H20C 109(2)
C18 C21 H21A 112.0(15)
C18 C21 H21B 111.3(15)
H21A C21 H21B 110(2)
C18 C21 H21C 107.0(16)
H21A C21 H21C 109(2)
H21B C21 H21C 107(2)
C25 C22 C24 108.98(17)
C25 C22 C23 107.27(17)
C24 C22 C23 109.08(18)
C25 C22 P2 112.44(14)
C24 C22 P2 111.88(14)
C23 C22 P2 107.02(14)
C22 C23 H23A 110.6(14)
C22 C23 H23B 112.2(14)
H23A C23 H23B 109(2)
C22 C23 H23C 109.8(17)
H23A C23 H23C 106(2)
H23B C23 H23C 110(2)
C22 C24 H24A 113.1(15)
C22 C24 H24B 111.4(16)
H24A C24 H24B 108(2)
C22 C24 H24C 109.9(16)
H24A C24 H24C 107(2)
H24B C24 H24C 107(2)
C22 C25 H25A 109.1(16)
C22 C25 H25B 113.7(18)
H25A C25 H25B 107(2)
C22 C25 H25C 111.8(15)
H25A C25 H25C 107(2)
H25B C25 H25C 108(2)
O1 S1 O3 116.66(15)
O1 S1 O2 115.17(15)
O3 S1 O2 113.47(14)
O1 S1 C26 102.47(16)
O3 S1 C26 103.66(14)
O2 S1 C26 102.85(14)
F2 C26 F3 105.7(2)
F2 C26 F1 106.8(3)
F3 C26 F1 107.3(3)
F2 C26 S1 112.0(3)
F3 C26 S1 112.1(2)
F1 C26 S1 112.4(2)

loop_
_geom_bond_atom_site_label_1
_geom_bond_atom_site_label_2
_geom_bond_distance
Pd1 C1 2.051(2)
Pd1 N1 2.1735(16)
Pd1 P2 2.3337(5)
Pd1 P1 2.3496(5)
P1 C2 1.8146(19)
P1 C6 1.863(2)
P1 C10 1.871(2)
P2 C14 1.8251(19)
P2 C18 1.8843(19)
P2 C22 1.8895(19)
N1 C2 1.339(3)
N1 C3 1.371(3)
N2 C2 1.355(2)
N2 C4 1.367(3)
N2 C5 1.465(3)
N3 C14 1.323(3)
N3 C15 1.374(3)
N4 C16 1.371(3)
N4 C14 1.375(2)
N4 C17 1.459(3)
C1 H1A 0.89(3)
C1 H1B 0.90(3)
C1 H1C 0.87(3)
C3 C4 1.353(3)
C3 H3 0.87(2)
C4 H4 0.91(3)
C5 H5A 0.89(3)
C5 H5B 0.94(3)
C5 H5C 1.01(4)
C6 C8 1.525(3)
C6 C7 1.533(3)
C6 C9 1.534(3)
C7 H7A 0.91(3)
C7 H7B 0.97(3)
C7 H7C 0.96(3)
C8 H8A 0.94(3)
C8 H8B 0.97(3)
C8 H8C 0.93(3)
C9 H9A 0.92(3)
C9 H9B 0.94(3)
C9 H9C 0.91(3)
C10 C12 1.530(3)
C10 C11 1.533(3)
C10 C13 1.533(3)
C11 H11A 0.93(3)
C11 H11B 0.95(3)
C11 H11C 0.91(3)
C12 H12A 0.89(3)
C12 H12B 0.92(3)
C12 H12C 0.98(3)
C13 H13A 0.97(3)
C13 H13B 0.96(3)
C13 H13C 1.02(3)
C15 C16 1.354(4)
C15 H15 0.94(3)
C16 H16 0.83(3)
C17 H17A 0.93(3)
C17 H17B 0.99(3)
C17 H17C 0.89(3)
C18 C20 1.530(3)
C18 C19 1.533(3)
C18 C21 1.539(3)
C19 H19A 0.93(3)
C19 H19B 0.94(3)
C19 H19C 1.00(3)
C20 H20A 0.97(3)
C20 H20B 0.93(3)
C20 H20C 0.94(3)
C21 H21A 0.99(3)
C21 H21B 0.94(3)
C21 H21C 0.96(3)
C22 C25 1.534(3)
C22 C24 1.535(3)
C22 C23 1.541(3)
C23 H23A 0.94(2)
C23 H23B 0.97(3)
C23 H23C 0.96(3)
C24 H24A 0.93(3)
C24 H24B 0.95(3)
C24 H24C 0.98(3)
C25 H25A 1.01(3)
C25 H25B 0.93(3)
C25 H25C 0.95(3)
S1 O1 1.434(2)
S1 O3 1.438(2)
S1 O2 1.445(2)
S1 C26 1.814(4)
F1 C26 1.339(4)
F2 C26 1.327(3)
F3 C26 1.335(3)
